data_4318947
loop_
_publ_author_name
'Yu, Ru-Ching'
'Hung, Chen-Hsiung'
'Huang, Jui-Hsien'
'Lee, Horng-Yi'
'Chen, Jwu-Ting'

_publ_section_title
;
 Four- and Five-Coordinate Aluminum Ketiminate Complexes:
 Synthesis, Characterization, and Ring-Opening Polymerization
;
_journal_coden_ASTM INOCAJ
_journal_issue 24
_journal_name_full 'Inorganic Chemistry'
_journal_page_first 6450
_journal_page_last 6455
_journal_paper_doi 10.1021/ic025785j
_journal_volume 41
_journal_year 2002
_chemical_formula_sum 'C34 H48 Al F N2 O2'
_chemical_formula_weight 562.72
_space_group_IT_number 15
_symmetry_cell_setting monoclinic
_symmetry_space_group_name_Hall '-C 2yc'
_symmetry_space_group_name_H-M 'C 1 2/c 1'
_atom_sites_solution_hydrogens geom
_atom_sites_solution_primary direct
_atom_sites_solution_secondary difmap
_audit_creation_method SHELXL-97
_cell_angle_alpha 90.00
_cell_angle_beta 110.0220(10)
_cell_angle_gamma 90.00
_cell_formula_units_Z 4
_cell_length_a 24.1082(17)
_cell_length_b 11.4039(8)
_cell_length_c 12.8490(9)
_cell_measurement_temperature 293(2)
_cell_volume 3319.0(4)
_computing_cell_refinement 'Bruker SMART'
_computing_data_collection 'Bruker SMART'
_computing_data_reduction 'Bruker SHELXTL'
_computing_molecular_graphics 'Bruker SHELXTL'
_computing_publication_material 'Bruker SHELXTL'
_computing_structure_refinement 'SHELXL-97 (Sheldrick, 1997)'
_computing_structure_solution 'SHELXS-97 (Sheldrick, 1990)'
_diffrn_ambient_temperature 293(2)
_diffrn_measured_fraction_theta_full 0.987
_diffrn_measured_fraction_theta_max 0.987
_diffrn_measurement_device_type 'CCD area detector'
_diffrn_measurement_method 'phi and omega scans'
_diffrn_radiation_monochromator graphite
_diffrn_radiation_source 'fine-focus sealed tube'
_diffrn_radiation_type MoK\a
_diffrn_radiation_wavelength 0.71073
_diffrn_reflns_av_R_equivalents 0.0259
_diffrn_reflns_av_sigmaI/netI 0.0561
_diffrn_reflns_limit_h_max 30
_diffrn_reflns_limit_h_min -30
_diffrn_reflns_limit_k_max 14
_diffrn_reflns_limit_k_min -14
_diffrn_reflns_limit_l_max 16
_diffrn_reflns_limit_l_min -12
_diffrn_reflns_number 10345
_diffrn_reflns_theta_full 27.57
_diffrn_reflns_theta_max 27.57
_diffrn_reflns_theta_min 1.80
_exptl_absorpt_coefficient_mu 0.097
_exptl_absorpt_correction_type none
_exptl_crystal_density_diffrn 1.126
_exptl_crystal_density_method 'not measured'
_exptl_crystal_F_000 1216
_refine_diff_density_max 0.170
_refine_diff_density_min -0.209
_refine_diff_density_rms 0.032
_refine_ls_extinction_method none
_refine_ls_goodness_of_fit_ref 0.781
_refine_ls_hydrogen_treatment mixed
_refine_ls_matrix_type full
_refine_ls_number_parameters 184
_refine_ls_number_reflns 3796
_refine_ls_number_restraints 0
_refine_ls_restrained_S_all 0.781
_refine_ls_R_factor_all 0.0789
_refine_ls_R_factor_gt 0.0373
_refine_ls_shift/su_max 0.000
_refine_ls_shift/su_mean 0.000
_refine_ls_structure_factor_coef Fsqd
_refine_ls_weighting_details 'calc w=1/[\s^2^(Fo^2^)+(0.0516P)^2^+0.0000P] where P=(Fo^2^+2Fc^2^)/3'
_refine_ls_weighting_scheme calc
_refine_ls_wR_factor_gt 0.0918
_refine_ls_wR_factor_ref 0.1004
_reflns_number_gt 1861
_reflns_number_total 3796
_reflns_threshold_expression >2sigma(I)
_cod_data_source_file ic025785j_s6.cif
_cod_data_source_block hjh039m
_cod_depositor_comments
;
The following automatic conversions were performed:

'_symmetry_cell_setting' value 'Monoclinic' changed to 'monoclinic'
according to the built-in table from CIF Core dictionary named
'cif_core.dic' version 2.4.1 from 2010-06-29.

Automatic conversion script
Id: cif_fix_values 1646 2011-03-28 12:23:43Z adriana 
;
_cod_database_code 4318947

loop_
_symmetry_equiv_pos_as_xyz
'x, y, z'
'-x, y, -z+1/2'
'x+1/2, y+1/2, z'
'-x+1/2, y+1/2, -z+1/2'
'-x, -y, -z'
'x, -y, z-1/2'
'-x+1/2, -y+1/2, -z'
'x+1/2, -y+1/2, z-1/2'

loop_
_atom_site_label
_atom_site_type_symbol
_atom_site_fract_x
_atom_site_fract_y
_atom_site_fract_z
_atom_site_U_iso_or_equiv
_atom_site_adp_type
_atom_site_occupancy
_atom_site_symmetry_multiplicity
_atom_site_calc_flag
_atom_site_refinement_flags
_atom_site_disorder_assembly
_atom_site_disorder_group
Al1 Al 1.0000 0.35446(6) 0.7500 0.0493(2) Uani 1 2 d S . .
O1 O 0.96741(4) 0.34018(10) 0.85655(9) 0.0646(3) Uani 1 1 d . . .
N1 N 0.92507(5) 0.28668(10) 0.64600(10) 0.0473(3) Uani 1 1 d . . .
F1 F 1.0000 0.50156(11) 0.7500 0.0727(4) Uani 1 2 d S . .
C1 C 0.98810(7) 0.32188(14) 0.96166(14) 0.0562(4) Uani 1 1 d . . .
C2 C 0.94480(8) 0.33863(19) 1.02086(16) 0.0862(6) Uani 1 1 d . . .
H2A H 0.9277 0.4154 1.0051 0.129 Uiso 1 1 calc R . .
H2B H 0.9648 0.3306 1.0992 0.129 Uiso 1 1 calc R . .
H2C H 0.9142 0.2806 0.9962 0.129 Uiso 1 1 calc R . .
C3 C 0.91358(7) 0.26796(13) 0.53855(14) 0.0544(4) Uani 1 1 d . . .
C4 C 0.85346(7) 0.22466(17) 0.46518(14) 0.0778(6) Uani 1 1 d . . .
H4A H 0.8239 0.2810 0.4653 0.117 Uiso 1 1 calc R . .
H4B H 0.8450 0.1510 0.4928 0.117 Uiso 1 1 calc R . .
H4C H 0.8534 0.2146 0.3909 0.117 Uiso 1 1 calc R . .
C5 C 0.95524(7) 0.28768(14) 0.48574(14) 0.0601(4) Uani 1 1 d . . .
H5 H 0.9431 0.2765 0.4095 0.072 Uiso 1 1 calc R . .
C6 C 0.87647(7) 0.26514(14) 0.68672(13) 0.0522(4) Uani 1 1 d . . .
C7 C 0.87122(8) 0.15602(15) 0.73198(14) 0.0647(5) Uani 1 1 d . . .
C8 C 0.82717(9) 0.14192(19) 0.77738(17) 0.0851(6) Uani 1 1 d . . .
H8 H 0.8231 0.0701 0.8083 0.102 Uiso 1 1 calc R . .
C9 C 0.78939(9) 0.2319(2) 0.77762(18) 0.0921(7) Uani 1 1 d . . .
H9 H 0.7604 0.2209 0.8094 0.111 Uiso 1 1 calc R . .
C10 C 0.79431(8) 0.33767(19) 0.73120(16) 0.0786(6) Uani 1 1 d . . .
H10 H 0.7682 0.3977 0.7310 0.094 Uiso 1 1 calc R . .
C11 C 0.83759(7) 0.35722(15) 0.68432(14) 0.0593(4) Uani 1 1 d . . .
C13 C 0.94926(10) 0.01964(18) 0.85321(19) 0.1071(8) Uani 1 1 d . . .
H12A H 0.9707 0.0864 0.8923 0.161 Uiso 1 1 calc R . .
H12B H 0.9765 -0.0411 0.8515 0.161 Uiso 1 1 calc R . .
H12C H 0.9234 -0.0088 0.8902 0.161 Uiso 1 1 calc R . .
C14 C 0.87980(12) -0.05258(19) 0.6713(2) 0.1245(9) Uani 1 1 d . . .
H13A H 0.8576 -0.0306 0.5965 0.187 Uiso 1 1 calc R . .
H13B H 0.8535 -0.0820 0.7067 0.187 Uiso 1 1 calc R . .
H13C H 0.9078 -0.1124 0.6710 0.187 Uiso 1 1 calc R . .
C12 C 0.91281(9) 0.05522(16) 0.73487(16) 0.0802(6) Uani 1 1 d . . .
H14A H 0.9403 0.0817 0.6985 0.096 Uiso 1 1 calc R . .
C15 C 0.84201(8) 0.47596(15) 0.63547(16) 0.0686(5) Uani 1 1 d . . .
H15A H 0.8735 0.4715 0.6035 0.082 Uiso 1 1 calc R . .
C16 C 0.78451(9) 0.50910(19) 0.54153(18) 0.1011(7) Uani 1 1 d . . .
H16A H 0.7750 0.4494 0.4855 0.152 Uiso 1 1 calc R . .
H16B H 0.7897 0.5827 0.5098 0.152 Uiso 1 1 calc R . .
H16C H 0.7530 0.5159 0.5708 0.152 Uiso 1 1 calc R . .
C17 C 0.85895(9) 0.57029(18) 0.72399(19) 0.0976(7) Uani 1 1 d . . .
H17A H 0.8953 0.5491 0.7808 0.146 Uiso 1 1 calc R . .
H17B H 0.8284 0.5779 0.7557 0.146 Uiso 1 1 calc R . .
H17C H 0.8639 0.6436 0.6915 0.146 Uiso 1 1 calc R . .

loop_
_atom_site_aniso_label
_atom_site_aniso_U_11
_atom_site_aniso_U_22
_atom_site_aniso_U_33
_atom_site_aniso_U_23
_atom_site_aniso_U_13
_atom_site_aniso_U_12
Al1 0.0353(4) 0.0597(4) 0.0486(4) 0.000 0.0086(3) 0.000
O1 0.0416(6) 0.1012(9) 0.0486(7) -0.0049(6) 0.0125(5) 0.0015(6)
N1 0.0387(7) 0.0543(7) 0.0461(8) -0.0023(6) 0.0110(6) -0.0011(6)
F1 0.0575(9) 0.0618(8) 0.0890(10) 0.000 0.0124(8) 0.000
C1 0.0518(10) 0.0668(11) 0.0508(11) -0.0109(9) 0.0185(8) -0.0130(9)
C2 0.0693(12) 0.1273(17) 0.0718(13) -0.0155(12) 0.0368(10) -0.0110(12)
C3 0.0469(10) 0.0570(10) 0.0516(11) -0.0028(8) 0.0071(8) 0.0024(8)
C4 0.0601(11) 0.1027(14) 0.0587(12) -0.0182(10) 0.0049(9) -0.0127(11)
C5 0.0548(11) 0.0772(12) 0.0449(10) -0.0003(8) 0.0128(8) 0.0076(9)
C6 0.0373(9) 0.0636(10) 0.0510(10) -0.0041(8) 0.0089(7) -0.0104(8)
C7 0.0524(10) 0.0725(12) 0.0652(11) 0.0026(10) 0.0148(9) -0.0131(10)
C8 0.0686(13) 0.0950(15) 0.0914(15) 0.0134(12) 0.0270(12) -0.0251(13)
C9 0.0574(13) 0.1275(19) 0.0988(17) 0.0003(14) 0.0364(12) -0.0230(14)
C10 0.0448(11) 0.1002(15) 0.0930(15) -0.0062(13) 0.0265(10) -0.0064(11)
C11 0.0355(9) 0.0738(11) 0.0654(11) -0.0059(9) 0.0134(8) -0.0067(9)
C13 0.0979(17) 0.0843(14) 0.114(2) 0.0212(13) 0.0033(14) -0.0050(13)
C14 0.143(2) 0.0840(15) 0.123(2) -0.0119(15) 0.0143(18) -0.0035(16)
C12 0.0773(14) 0.0668(12) 0.0894(15) 0.0152(11) 0.0195(12) -0.0065(11)
C15 0.0462(10) 0.0701(11) 0.0914(14) -0.0007(11) 0.0262(10) 0.0052(9)
C16 0.0841(16) 0.1070(16) 0.1008(17) 0.0162(13) 0.0170(13) 0.0214(13)
C17 0.0686(13) 0.0780(13) 0.138(2) -0.0190(14) 0.0247(13) 0.0025(11)

loop_
_atom_type_symbol
_atom_type_description
_atom_type_scat_dispersion_real
_atom_type_scat_dispersion_imag
_atom_type_scat_source
Al Al 0.0645 0.0514 'International Tables Vol C Tables 4.2.6.8 and 6.1.1.4'
O O 0.0106 0.0060 'International Tables Vol C Tables 4.2.6.8 and 6.1.1.4'
N N 0.0061 0.0033 'International Tables Vol C Tables 4.2.6.8 and 6.1.1.4'
C C 0.0033 0.0016 'International Tables Vol C Tables 4.2.6.8 and 6.1.1.4'
F F 0.0171 0.0103 'International Tables Vol C Tables 4.2.6.8 and 6.1.1.4'
H H 0.0000 0.0000 'International Tables Vol C Tables 4.2.6.8 and 6.1.1.4'

loop_
_geom_angle_atom_site_label_1
_geom_angle_atom_site_label_2
_geom_angle_atom_site_label_3
_geom_angle
_geom_angle_site_symmetry_1
_geom_angle_site_symmetry_3
_geom_angle_publ_flag
F1 Al1 O1 95.18(4) . . ?
F1 Al1 O1 95.18(4) . 2_756 ?
O1 Al1 O1 169.64(8) . 2_756 ?
F1 Al1 N1 112.76(4) . . ?
O1 Al1 N1 86.77(5) . . ?
O1 Al1 N1 89.22(5) 2_756 . ?
F1 Al1 N1 112.76(4) . 2_756 ?
O1 Al1 N1 89.22(5) . 2_756 ?
O1 Al1 N1 86.77(5) 2_756 2_756 ?
N1 Al1 N1 134.49(7) . 2_756 ?
C1 O1 Al1 134.29(10) . . ?
C3 N1 C6 116.00(12) . . ?
C3 N1 Al1 125.17(10) . . ?
C6 N1 Al1 118.59(9) . . ?
O1 C1 C5 122.12(15) . 2_756 ?
O1 C1 C2 115.14(15) . . ?
C5 C1 C2 122.73(16) 2_756 . ?
N1 C3 C5 123.03(15) . . ?
N1 C3 C4 120.88(14) . . ?
C5 C3 C4 116.09(15) . . ?
C1 C5 C3 124.58(16) 2_756 . ?
C7 C6 C11 121.43(15) . . ?
C7 C6 N1 119.84(14) . . ?
C11 C6 N1 118.66(14) . . ?
C8 C7 C6 118.06(17) . . ?
C8 C7 C12 119.81(17) . . ?
C6 C7 C12 122.11(15) . . ?
C9 C8 C7 121.28(19) . . ?
C10 C9 C8 120.08(19) . . ?
C9 C10 C11 121.34(19) . . ?
C10 C11 C6 117.79(16) . . ?
C10 C11 C15 119.60(16) . . ?
C6 C11 C15 122.60(14) . . ?
C7 C12 C13 112.06(17) . . ?
C7 C12 C14 112.03(17) . . ?
C13 C12 C14 109.45(17) . . ?
C11 C15 C17 111.30(16) . . ?
C11 C15 C16 111.86(15) . . ?
C17 C15 C16 110.64(16) . . ?

loop_
_geom_bond_atom_site_label_1
_geom_bond_atom_site_label_2
_geom_bond_distance
_geom_bond_site_symmetry_2
_geom_bond_publ_flag
Al1 F1 1.6775(14) . ?
Al1 O1 1.8041(10) . ?
Al1 O1 1.8041(10) 2_756 ?
Al1 N1 1.9984(12) . ?
Al1 N1 1.9984(12) 2_756 ?
O1 C1 1.2865(18) . ?
N1 C3 1.3290(18) . ?
N1 C6 1.4583(17) . ?
C1 C5 1.357(2) 2_756 ?
C1 C2 1.500(2) . ?
C3 C5 1.410(2) . ?
C3 C4 1.516(2) . ?
C5 C1 1.357(2) 2_756 ?
C6 C7 1.397(2) . ?
C6 C11 1.401(2) . ?
C7 C8 1.385(2) . ?
C7 C12 1.517(2) . ?
C8 C9 1.373(3) . ?
C9 C10 1.369(3) . ?
C10 C11 1.390(2) . ?
C11 C15 1.512(2) . ?
C13 C12 1.528(3) . ?
C14 C12 1.538(3) . ?
C15 C17 1.516(2) . ?
C15 C16 1.541(2) . ?
